data_1531692
loop_
_publ_author_name
'Joubert, J.M.'
'Percheron-Guegan, A.'
'Charlton, J.'

_publ_section_title
;
 Investigation of structural and hydrogen absorption properties in the (La
 Ni5-x Ptx) - H2 system
;
_journal_name_full 'Journal of Solid State Chemistry'
_journal_page_first 379
_journal_page_last 386
_journal_volume 173
_journal_year 2003
_chemical_formula_sum 'D2.58 La Ni4.25 Pt0.75'
_chemical_name_systematic 'La Ni2 (Ni2.25 Pt0.75) D2.58'
_space_group_IT_number 72
_symmetry_space_group_name_Hall '-I 2 2c'
_symmetry_space_group_name_H-M 'I b a m'
_cell_angle_alpha 90
_cell_angle_beta 90
_cell_angle_gamma 90
_cell_formula_units_Z 4
_cell_length_a 9.089
_cell_length_b 5.272
_cell_length_c 8.145
_cell_volume 390.286
_citation_journal_id_ASTM JSSCBI
_cod_data_source_file Joubert_JSSCBI_2003_1607.cif
_cod_data_source_block D2.58La1Ni4.25Pt0.75
_cod_original_cell_volume 390.2856
_cod_original_formula_sum 'D2.58 La1 Ni4.25 Pt0.75'
_cod_database_code 1531692

loop_
_symmetry_equiv_pos_as_xyz
x,y,z
-x,-y,z
x,-y,-z+1/2
-x,y,-z+1/2
-x,-y,-z
x,y,-z
-x,y,z-1/2
x,-y,z-1/2
x+1/2,y+1/2,z+1/2
-x+1/2,-y+1/2,z+1/2
x+1/2,-y+1/2,-z+1
-x+1/2,y+1/2,-z+1
-x+1/2,-y+1/2,-z+1/2
x+1/2,y+1/2,-z+1/2
-x+1/2,y+1/2,z
x+1/2,-y+1/2,z

loop_
_atom_site_label
_atom_site_type_symbol
_atom_site_fract_x
_atom_site_fract_y
_atom_site_fract_z
_atom_site_occupancy
_atom_site_U_iso_or_equiv
D6 D 0.265 0.265 0.032 0.082 0.0
Ni2 Ni 0.25 0.25 0.25 0.75 0.0
Ni1 Ni 0.342 0.028 0 1 0.0
D4 D 0.735 0.265 0.032 0.067 0.0
Ni3 Ni 0.5 0 0.25 0.75 0.0
D3 D 0.86 0 0.25 0.185 0.0
D2 D 0.43 0.29 0.25 0.16 0.0
Pt2 Pt 0.5 0 0.25 0.25 0.0
Pt1 Pt 0.25 0.25 0.25 0.25 0.0
D1 D 0.33 0 0.19 0.01 0.0
D5 D 0.5 0.03 0.032 0.145 0.0
D7 D 0.395 0.815 0.165 0.087 0.0
La1 La 0 0 0 1 0.0
